data_1504923
loop_
_publ_author_name
'Finke, Aaron D.'
'Moore, Jeffrey S.'

_publ_contact_author
; 
Scott R. Wilson 
University of Illinois 
School of Chemical Sciences, Box 59-1 
505 South Mathews Avenue 
Urbana, Illinois  61801 
USA 
;
_publ_section_title
;
 Iterative synthesis of 1,3,5-polyphenylene dendrons via C-H activation.
;
_journal_issue 21
_journal_name_full 'Organic letters'
_journal_page_first 4851
_journal_page_last 4854
_journal_paper_doi 10.1021/ol8019605
_journal_volume 10
_journal_year 2008
_chemical_formula_moiety 'C74 H94'
_chemical_formula_sum 'C74 H94'
_chemical_formula_weight 983.49
_chemical_name_systematic
; 
? 
;
_space_group_IT_number 2
_symmetry_cell_setting triclinic
_symmetry_space_group_name_Hall '-P 1'
_symmetry_space_group_name_H-M 'P -1'
_atom_sites_solution_hydrogens geom
_atom_sites_solution_primary direct
_atom_sites_solution_secondary difmap
_audit_creation_method SHELXL-97
_audit_update_record
; 
2008-07-09   text and data added, srw 
;
_cell_angle_alpha 81.808(3)
_cell_angle_beta 78.842(3)
_cell_angle_gamma 70.258(3)
_cell_formula_units_Z 2
_cell_length_a 15.1083(8)
_cell_length_b 16.5046(8)
_cell_length_c 16.7776(9)
_cell_measurement_reflns_used 1744
_cell_measurement_temperature 193(2)
_cell_measurement_theta_max 19.53
_cell_measurement_theta_min 2.48
_cell_volume 3849.8(4)
_computing_cell_refinement 'SAINT V7.23A (Bruker, 2005)'
_computing_data_collection 'APEX2 V2.0-1 (Bruker, 2004)'
_computing_data_reduction
; 
SAINT V7.23A, XPREP V2005/2, SADABS V2007/4 (Bruker, 2005 & 2007) 
;
_computing_molecular_graphics 'SHELXTL V6.12 (Bruker, 2005)'
_computing_publication_material 'XCIF V6.12 (Bruker, 2005)'
_computing_structure_refinement 'SHELXTL V6.12 (Bruker, 2005)'
_computing_structure_solution 'SHELXTL V6.12 (Bruker, 2005)'
_diffrn_ambient_temperature 193(2)
_diffrn_measured_fraction_theta_full 0.979
_diffrn_measured_fraction_theta_max 0.979
_diffrn_measurement_device 'Bruker Kappa/ApexII CCD'
_diffrn_measurement_method 'profile data from \f and \w scans'
_diffrn_radiation_monochromator graphite
_diffrn_radiation_source 'fine-focus sealed tube'
_diffrn_radiation_type MoK\a
_diffrn_radiation_wavelength 0.71073
_diffrn_radiation_wavelength_id ba95baspx
_diffrn_reflns_av_R_equivalents 0.1085
_diffrn_reflns_av_sigmaI/netI 0.1930
_diffrn_reflns_limit_h_max 18
_diffrn_reflns_limit_h_min -18
_diffrn_reflns_limit_k_max 19
_diffrn_reflns_limit_k_min -19
_diffrn_reflns_limit_l_max 20
_diffrn_reflns_limit_l_min -20
_diffrn_reflns_number 44521
_diffrn_reflns_theta_full 25.49
_diffrn_reflns_theta_max 25.49
_diffrn_reflns_theta_min 1.73
_exptl_absorpt_coefficient_mu 0.047
_exptl_absorpt_correction_T_max 0.9967
_exptl_absorpt_correction_T_min 0.9917
_exptl_absorpt_correction_type integration
_exptl_absorpt_process_details 'SHELXTL/XPREP V2005/2 (Bruker, 2005)'
_exptl_crystal_colour colourless
_exptl_crystal_density_diffrn 0.848
_exptl_crystal_density_method 'not measured'
_exptl_crystal_description prism
_exptl_crystal_F_000 1076
_exptl_crystal_id ba95baspx
_exptl_crystal_preparation
; 
The data crystal was mounted using oil (Parantone-N, Exxon) to a 
0.3 mm cryo-loop (Hampton Research) with the (0 -1 0) scattering 
planes roughly normal to the spindle axis. 
;
_exptl_crystal_size_max 0.19
_exptl_crystal_size_mid 0.13
_exptl_crystal_size_min 0.09
_refine_diff_density_max 0.169
_refine_diff_density_min -0.160
_refine_diff_density_rms 0.040
_refine_ls_extinction_coef 0.0022(3)
_refine_ls_extinction_expression Fc^*^=kFc[1+0.001xFc^2^\l^3^/sin(2\q)]^-1/4^
_refine_ls_extinction_method SHELXL
_refine_ls_goodness_of_fit_ref 0.815
_refine_ls_hydrogen_treatment noref
_refine_ls_matrix_type full
_refine_ls_number_parameters 1012
_refine_ls_number_reflns 14021
_refine_ls_number_restraints 4384
_refine_ls_restrained_S_all 0.821
_refine_ls_R_factor_all 0.1945
_refine_ls_R_factor_gt 0.0691
_refine_ls_shift/su_max 0.004
_refine_ls_shift/su_mean 0.000
_refine_ls_structure_factor_coef Fsqd
_refine_ls_weighting_details 'calc w=1/[\s^2^(Fo^2^)+(0.0654P)^2^+0.0000P] where P=(Fo^2^+2Fc^2^)/3'
_refine_ls_weighting_scheme calc
_refine_ls_wR_factor_gt 0.1367
_refine_ls_wR_factor_ref 0.1693
_reflns_number_gt 4812
_reflns_number_total 14021
_reflns_threshold_expression >2sigma(I)
_cod_data_source_file ol8019605_si_003.cif
_cod_data_source_block ba95baspx
_cod_depositor_comments
;
The following automatic conversions were performed:

'_symmetry_cell_setting' value 'Triclinic' changed to 'triclinic'
according to /home/saulius/struct/CIF-dictionaries/cif_core.dic
dictionary named 'cif_core.dic' version 2.4.1 from 2010-06-29.

Automatic conversion script
Id: cif_fix_values 1715 2011-07-08 13:25:40Z adriana 
;
_cod_original_sg_symbol_Hall '-P 1 '
_cod_original_sg_symbol_H-M 'P -1 '
_cod_database_code 1504923

loop_
_symmetry_equiv_pos_as_xyz
'x, y, z'
'-x, -y, -z'

loop_
_atom_site_label
_atom_site_type_symbol
_atom_site_fract_x
_atom_site_fract_y
_atom_site_fract_z
_atom_site_U_iso_or_equiv
_atom_site_adp_type
_atom_site_occupancy
_atom_site_symmetry_multiplicity
_atom_site_calc_flag
_atom_site_refinement_flags
_atom_site_disorder_assembly
_atom_site_disorder_group
C1 C 0.62781(18) 0.56325(15) 0.25056(16) 0.0329(7) Uani 1 1 d . . .
H1 H 0.5700 0.6060 0.2398 0.039 Uiso 1 1 calc R . .
C2 C 0.71188(19) 0.56368(16) 0.20015(16) 0.0342(7) Uani 1 1 d . . .
C3 C 0.7960(2) 0.50300(17) 0.21861(17) 0.0403(8) Uani 1 1 d . . .
H3 H 0.8548 0.5028 0.1857 0.048 Uiso 1 1 calc R . .
C4 C 0.7948(2) 0.44251(17) 0.28506(17) 0.0416(8) Uani 1 1 d . . .
H4 H 0.8530 0.4015 0.2974 0.050 Uiso 1 1 calc R . .
C5 C 0.71024(19) 0.44098(16) 0.33343(17) 0.0378(8) Uani 1 1 d . . .
H5 H 0.7101 0.3984 0.3780 0.045 Uiso 1 1 calc R . .
C6 C 0.62551(18) 0.50203(15) 0.31653(16) 0.0296(7) Uani 1 1 d . . .
C7 C 0.70846(18) 0.62965(16) 0.12823(16) 0.0326(7) Uani 1 1 d . . .
C8 C 0.63015(19) 0.65703(16) 0.08785(16) 0.0345(7) Uani 1 1 d . . .
H8 H 0.5810 0.6316 0.1047 0.041 Uiso 1 1 calc R . .
C9 C 0.62171(19) 0.72060(17) 0.02350(17) 0.0373(8) Uani 1 1 d . . .
C10 C 0.6944(2) 0.75640(16) -0.00100(17) 0.0389(8) Uani 1 1 d . . .
H10 H 0.6886 0.8010 -0.0441 0.047 Uiso 1 1 calc R . .
C11 C 0.77619(19) 0.72848(16) 0.03628(16) 0.0349(7) Uani 1 1 d . . .
C12 C 0.78121(19) 0.66481(16) 0.10150(16) 0.0363(7) Uani 1 1 d . . .
H12 H 0.8358 0.6453 0.1280 0.044 Uiso 1 1 calc R . .
C13 C 0.53516(19) 0.74981(17) -0.01609(17) 0.0370(7) Uani 1 1 d . . .
C14 C 0.50035(19) 0.69037(17) -0.03905(17) 0.0388(8) Uani 1 1 d . A .
H14 H 0.5329 0.6304 -0.0294 0.047 Uiso 1 1 calc R . .
C15 C 0.41860(19) 0.71634(17) -0.07602(16) 0.0397(8) Uani 1 1 d DU . .
C16 C 0.3717(2) 0.80469(17) -0.08820(17) 0.0436(8) Uani 1 1 d . A .
H16 H 0.3158 0.8233 -0.1128 0.052 Uiso 1 1 calc R . .
C17 C 0.40373(19) 0.86690(15) -0.06570(17) 0.0388(8) Uani 1 1 d DU . .
C18 C 0.48656(19) 0.83749(17) -0.03024(16) 0.0393(8) Uani 1 1 d . A .
H18 H 0.5105 0.8786 -0.0153 0.047 Uiso 1 1 calc R . .
C19 C 0.3865(2) 0.64699(18) -0.10264(19) 0.0513(8) Uani 0.925(3) 1 d PDU A 1
C20 C 0.3609(2) 0.5892(2) -0.0281(2) 0.0639(11) Uani 0.925(3) 1 d PDU A 1
H20A H 0.3427 0.5437 -0.0458 0.096 Uiso 0.925(3) 1 calc PR A 1
H20B H 0.3074 0.6241 0.0088 0.096 Uiso 0.925(3) 1 calc PR A 1
H20C H 0.4160 0.5629 0.0003 0.096 Uiso 0.925(3) 1 calc PR A 1
C21 C 0.2993(2) 0.6858(2) -0.1465(2) 0.0755(11) Uani 0.925(3) 1 d PDU A 1
H21A H 0.2818 0.6392 -0.1627 0.113 Uiso 0.925(3) 1 calc PR A 1
H21B H 0.3145 0.7222 -0.1952 0.113 Uiso 0.925(3) 1 calc PR A 1
H21C H 0.2458 0.7209 -0.1098 0.113 Uiso 0.925(3) 1 calc PR A 1
C22 C 0.4692(3) 0.5896(2) -0.1604(2) 0.0743(11) Uani 0.925(3) 1 d PDU A 1
H22A H 0.4483 0.5462 -0.1787 0.111 Uiso 0.925(3) 1 calc PR A 1
H22B H 0.5234 0.5605 -0.1313 0.111 Uiso 0.925(3) 1 calc PR A 1
H22C H 0.4884 0.6256 -0.2077 0.111 Uiso 0.925(3) 1 calc PR A 1
C23 C 0.3484(2) 0.9641(2) -0.0740(2) 0.0528(10) Uani 0.818(4) 1 d PDU A 1
C24 C 0.3067(3) 0.9942(2) 0.0125(2) 0.0702(13) Uani 0.818(4) 1 d PDU A 1
H24A H 0.2669 1.0549 0.0085 0.105 Uiso 0.818(4) 1 calc PR A 1
H24B H 0.3588 0.9879 0.0423 0.105 Uiso 0.818(4) 1 calc PR A 1
H24C H 0.2680 0.9588 0.0417 0.105 Uiso 0.818(4) 1 calc PR A 1
C25 C 0.2662(3) 0.9844(3) -0.1226(3) 0.0768(14) Uani 0.818(4) 1 d PDU A 1
H25A H 0.2907 0.9602 -0.1756 0.115 Uiso 0.818(4) 1 calc PR A 1
H25B H 0.2370 1.0471 -0.1310 0.115 Uiso 0.818(4) 1 calc PR A 1
H25C H 0.2184 0.9588 -0.0923 0.115 Uiso 0.818(4) 1 calc PR A 1
C26 C 0.4160(3) 1.0151(2) -0.1168(3) 0.0639(13) Uani 0.818(4) 1 d PDU A 1
H26A H 0.4382 1.0003 -0.1733 0.096 Uiso 0.818(4) 1 calc PR A 1
H26B H 0.4708 1.0003 -0.0881 0.096 Uiso 0.818(4) 1 calc PR A 1
H26C H 0.3819 1.0772 -0.1161 0.096 Uiso 0.818(4) 1 calc PR A 1
C27 C 0.85488(19) 0.76531(16) 0.00722(17) 0.0358(7) Uani 1 1 d . . .
C28 C 0.8790(2) 0.78787(17) -0.07518(17) 0.0422(8) Uani 1 1 d . B .
H28 H 0.8447 0.7794 -0.1133 0.051 Uiso 1 1 calc R . .
C29 C 0.9528(2) 0.82275(18) -0.10291(16) 0.0440(8) Uani 1 1 d DU . .
C30 C 1.0025(2) 0.83390(19) -0.0463(2) 0.0515(9) Uani 1 1 d . B .
H30 H 1.0528 0.8576 -0.0646 0.062 Uiso 1 1 calc R . .
C31 C 0.98102(19) 0.81141(18) 0.03680(18) 0.0457(8) Uani 1 1 d DU . .
C32 C 0.90670(19) 0.77804(16) 0.06233(18) 0.0397(8) Uani 1 1 d . B .
H32 H 0.8904 0.7634 0.1188 0.048 Uiso 1 1 calc R . .
C33 C 0.9780(3) 0.8489(3) -0.1937(3) 0.0589(15) Uani 0.615(6) 1 d PDU B 1
C34 C 1.0209(5) 0.7648(4) -0.2367(4) 0.081(2) Uani 0.615(6) 1 d PDU B 1
H34A H 1.0764 0.7271 -0.2127 0.122 Uiso 0.615(6) 1 calc PR B 1
H34B H 1.0403 0.7783 -0.2949 0.122 Uiso 0.615(6) 1 calc PR B 1
H34C H 0.9731 0.7353 -0.2300 0.122 Uiso 0.615(6) 1 calc PR B 1
C35 C 1.0515(4) 0.8985(4) -0.2113(4) 0.0746(19) Uani 0.615(6) 1 d PDU B 1
H35A H 1.0261 0.9511 -0.1824 0.112 Uiso 0.615(6) 1 calc PR B 1
H35B H 1.0639 0.9140 -0.2700 0.112 Uiso 0.615(6) 1 calc PR B 1
H35C H 1.1110 0.8617 -0.1927 0.112 Uiso 0.615(6) 1 calc PR B 1
C36 C 0.8881(4) 0.9079(4) -0.2278(5) 0.073(2) Uani 0.615(6) 1 d PDU B 1
H36A H 0.8413 0.8773 -0.2205 0.109 Uiso 0.615(6) 1 calc PR B 1
H36B H 0.9049 0.9234 -0.2860 0.109 Uiso 0.615(6) 1 calc PR B 1
H36C H 0.8610 0.9604 -0.1988 0.109 Uiso 0.615(6) 1 calc PR B 1
C37 C 1.0362(3) 0.8221(3) 0.1000(3) 0.0625(12) Uani 0.698(3) 1 d PDU B 1
C38 C 0.9688(3) 0.8773(3) 0.1668(3) 0.0794(15) Uani 0.698(3) 1 d PDU B 1
H38A H 0.9343 0.9339 0.1422 0.119 Uiso 0.698(3) 1 calc PR B 1
H38B H 1.0058 0.8848 0.2056 0.119 Uiso 0.698(3) 1 calc PR B 1
H38C H 0.9232 0.8484 0.1955 0.119 Uiso 0.698(3) 1 calc PR B 1
C39 C 1.1134(3) 0.8646(3) 0.0634(3) 0.0812(15) Uani 0.698(3) 1 d PDU B 1
H39A H 1.1592 0.8294 0.0218 0.122 Uiso 0.698(3) 1 calc PR B 1
H39B H 1.1465 0.8688 0.1067 0.122 Uiso 0.698(3) 1 calc PR B 1
H39C H 1.0835 0.9226 0.0385 0.122 Uiso 0.698(3) 1 calc PR B 1
C40 C 1.0861(4) 0.7324(3) 0.1406(3) 0.0838(15) Uani 0.698(3) 1 d PDU B 1
H40A H 1.1293 0.6957 0.0989 0.126 Uiso 0.698(3) 1 calc PR B 1
H40B H 1.0382 0.7058 0.1684 0.126 Uiso 0.698(3) 1 calc PR B 1
H40C H 1.1225 0.7389 0.1804 0.126 Uiso 0.698(3) 1 calc PR B 1
C41 C 0.53202(18) 0.50465(16) 0.36714(16) 0.0304(7) Uani 1 1 d . . .
C42 C 0.46644(19) 0.58243(16) 0.39264(16) 0.0345(7) Uani 1 1 d . . .
H42 H 0.4833 0.6338 0.3799 0.041 Uiso 1 1 calc R . .
C43 C 0.37759(18) 0.58676(16) 0.43593(16) 0.0325(7) Uani 1 1 d . . .
C44 C 0.35362(19) 0.51133(16) 0.45511(16) 0.0355(7) Uani 1 1 d . . .
H44 H 0.2931 0.5136 0.4858 0.043 Uiso 1 1 calc R . .
C45 C 0.41718(19) 0.43180(16) 0.43000(16) 0.0344(7) Uani 1 1 d . . .
C46 C 0.50524(19) 0.43036(16) 0.38564(16) 0.0346(7) Uani 1 1 d . . .
H46 H 0.5485 0.3772 0.3674 0.042 Uiso 1 1 calc R . .
C47 C 0.30797(19) 0.67170(17) 0.46052(16) 0.0349(7) Uani 1 1 d . . .
C48 C 0.3361(2) 0.73177(16) 0.49032(17) 0.0390(8) Uani 1 1 d . C .
H48 H 0.4010 0.7183 0.4959 0.047 Uiso 1 1 calc R . .
C49 C 0.27196(19) 0.81116(16) 0.51219(17) 0.0407(8) Uani 1 1 d DU . .
C50 C 0.1796(2) 0.82952(19) 0.50043(19) 0.0531(9) Uani 1 1 d . C .
H50 H 0.1353 0.8838 0.5147 0.064 Uiso 1 1 calc R . .
C51 C 0.14758(19) 0.7735(2) 0.46895(19) 0.0543(9) Uani 1 1 d DU . .
C52 C 0.2127(2) 0.69346(18) 0.45042(18) 0.0462(8) Uani 1 1 d . C .
H52 H 0.1922 0.6528 0.4305 0.055 Uiso 1 1 calc R . .
C53 C 0.3041(2) 0.8733(2) 0.5505(2) 0.0518(10) Uani 0.822(5) 1 d PDU C 1
C54 C 0.3949(3) 0.8860(3) 0.4978(3) 0.0662(13) Uani 0.822(5) 1 d PDU C 1
H54A H 0.3820 0.9085 0.4424 0.099 Uiso 0.822(5) 1 calc PR C 1
H54B H 0.4461 0.8304 0.4957 0.099 Uiso 0.822(5) 1 calc PR C 1
H54C H 0.4141 0.9270 0.5216 0.099 Uiso 0.822(5) 1 calc PR C 1
C55 C 0.2286(3) 0.9622(2) 0.5579(3) 0.0780(15) Uani 0.822(5) 1 d PDU C 1
H55A H 0.1726 0.9568 0.5962 0.117 Uiso 0.822(5) 1 calc PR C 1
H55B H 0.2103 0.9859 0.5044 0.117 Uiso 0.822(5) 1 calc PR C 1
H55C H 0.2546 1.0010 0.5781 0.117 Uiso 0.822(5) 1 calc PR C 1
C56 C 0.3261(3) 0.8341(3) 0.6363(2) 0.0603(13) Uani 0.822(5) 1 d PDU C 1
H56A H 0.2700 0.8218 0.6688 0.090 Uiso 0.822(5) 1 calc PR C 1
H56B H 0.3423 0.8751 0.6630 0.090 Uiso 0.822(5) 1 calc PR C 1
H56C H 0.3798 0.7804 0.6318 0.090 Uiso 0.822(5) 1 calc PR C 1
C57 C 0.0475(3) 0.8058(3) 0.4446(3) 0.0688(14) Uani 0.695(3) 1 d PDU C 1
C58 C 0.0331(3) 0.8882(3) 0.3850(3) 0.0783(17) Uani 0.695(3) 1 d PDU C 1
H58A H -0.0308 0.9062 0.3702 0.117 Uiso 0.695(3) 1 calc PR C 1
H58B H 0.0807 0.8760 0.3358 0.117 Uiso 0.695(3) 1 calc PR C 1
H58C H 0.0402 0.9345 0.4112 0.117 Uiso 0.695(3) 1 calc PR C 1
C59 C -0.0259(4) 0.8262(4) 0.5220(3) 0.0820(17) Uani 0.695(3) 1 d PDU C 1
H59A H -0.0215 0.7731 0.5577 0.123 Uiso 0.695(3) 1 calc PR C 1
H59B H -0.0899 0.8506 0.5073 0.123 Uiso 0.695(3) 1 calc PR C 1
H59C H -0.0132 0.8681 0.5505 0.123 Uiso 0.695(3) 1 calc PR C 1
C60 C 0.0302(4) 0.7357(3) 0.4036(4) 0.0838(17) Uani 0.695(3) 1 d PDU C 1
H60A H 0.0313 0.6855 0.4429 0.126 Uiso 0.695(3) 1 calc PR C 1
H60B H 0.0802 0.7183 0.3567 0.126 Uiso 0.695(3) 1 calc PR C 1
H60C H -0.0320 0.7589 0.3852 0.126 Uiso 0.695(3) 1 calc PR C 1
C61 C 0.38901(19) 0.35236(16) 0.45031(17) 0.0373(7) Uani 1 1 d . . .
C62 C 0.35490(19) 0.32800(17) 0.52986(17) 0.0396(8) Uani 1 1 d . D .
H62 H 0.3499 0.3627 0.5721 0.047 Uiso 1 1 calc R . .
C63 C 0.3279(2) 0.25403(17) 0.54930(16) 0.0411(8) Uani 1 1 d DU . .
C64 C 0.3353(2) 0.20617(18) 0.48566(18) 0.0490(9) Uani 1 1 d . D .
H64 H 0.3177 0.1552 0.4981 0.059 Uiso 1 1 calc R . .
C65 C 0.3671(2) 0.22800(17) 0.40432(17) 0.0444(8) Uani 1 1 d DU . .
C66 C 0.3952(2) 0.30128(17) 0.38822(18) 0.0449(8) Uani 1 1 d . D .
H66 H 0.4192 0.3172 0.3338 0.054 Uiso 1 1 calc R . .
C67 C 0.2935(2) 0.23015(18) 0.63851(18) 0.0523(9) Uani 0.953(3) 1 d PDU D 1
C68 C 0.3719(2) 0.2175(2) 0.6896(2) 0.0686(11) Uani 0.953(3) 1 d PDU D 1
H68A H 0.4285 0.1703 0.6698 0.103 Uiso 0.953(3) 1 calc PR D 1
H68B H 0.3491 0.2031 0.7469 0.103 Uiso 0.953(3) 1 calc PR D 1
H68C H 0.3881 0.2708 0.6846 0.103 Uiso 0.953(3) 1 calc PR D 1
C69 C 0.2688(3) 0.14495(19) 0.6494(2) 0.0695(11) Uani 0.953(3) 1 d PDU D 1
H69A H 0.3252 0.0979 0.6293 0.104 Uiso 0.953(3) 1 calc PR D 1
H69B H 0.2175 0.1518 0.6185 0.104 Uiso 0.953(3) 1 calc PR D 1
H69C H 0.2479 0.1313 0.7073 0.104 Uiso 0.953(3) 1 calc PR D 1
C70 C 0.2036(2) 0.3023(2) 0.6702(2) 0.0714(12) Uani 0.953(3) 1 d PDU D 1
H70A H 0.1550 0.3121 0.6355 0.107 Uiso 0.953(3) 1 calc PR D 1
H70B H 0.2191 0.3556 0.6691 0.107 Uiso 0.953(3) 1 calc PR D 1
H70C H 0.1791 0.2853 0.7263 0.107 Uiso 0.953(3) 1 calc PR D 1
C71 C 0.3738(3) 0.1698(2) 0.3383(2) 0.0604(10) Uani 0.840(3) 1 d PDU D 1
C72 C 0.4066(3) 0.2070(3) 0.2530(2) 0.0771(13) Uani 0.840(3) 1 d PDU D 1
H72A H 0.3614 0.2642 0.2412 0.116 Uiso 0.840(3) 1 calc PR D 1
H72B H 0.4095 0.1685 0.2125 0.116 Uiso 0.840(3) 1 calc PR D 1
H72C H 0.4698 0.2121 0.2508 0.116 Uiso 0.840(3) 1 calc PR D 1
C73 C 0.2743(3) 0.1639(3) 0.3403(3) 0.0862(13) Uani 0.840(3) 1 d PDU D 1
H73A H 0.2302 0.2216 0.3282 0.129 Uiso 0.840(3) 1 calc PR D 1
H73B H 0.2520 0.1404 0.3945 0.129 Uiso 0.840(3) 1 calc PR D 1
H73C H 0.2770 0.1259 0.2994 0.129 Uiso 0.840(3) 1 calc PR D 1
C74 C 0.4417(3) 0.0784(2) 0.3541(3) 0.0800(14) Uani 0.840(3) 1 d PDU D 1
H74A H 0.4404 0.0417 0.3136 0.120 Uiso 0.840(3) 1 calc PR D 1
H74B H 0.4217 0.0545 0.4089 0.120 Uiso 0.840(3) 1 calc PR D 1
H74C H 0.5065 0.0804 0.3501 0.120 Uiso 0.840(3) 1 calc PR D 1
C75 C 0.3741(7) 0.6554(6) -0.1024(6) 0.064(2) Uani 0.075(3) 1 d PDU A 2
C76 C 0.379(2) 0.6658(18) -0.1958(7) 0.065(3) Uani 0.075(3) 1 d PDU A 2
H76A H 0.3384 0.7236 -0.2124 0.097 Uiso 0.075(3) 1 calc PR A 2
H76B H 0.3572 0.6222 -0.2126 0.097 Uiso 0.075(3) 1 calc PR A 2
H76C H 0.4450 0.6581 -0.2219 0.097 Uiso 0.075(3) 1 calc PR A 2
C77 C 0.4298(17) 0.5615(7) -0.0763(18) 0.064(3) Uani 0.075(3) 1 d PDU A 2
H77A H 0.4955 0.5471 -0.1047 0.096 Uiso 0.075(3) 1 calc PR A 2
H77B H 0.3996 0.5224 -0.0902 0.096 Uiso 0.075(3) 1 calc PR A 2
H77C H 0.4296 0.5550 -0.0173 0.096 Uiso 0.075(3) 1 calc PR A 2
C78 C 0.2685(9) 0.6767(17) -0.0634(17) 0.067(4) Uani 0.075(3) 1 d PDU A 2
H78A H 0.2643 0.6574 -0.0052 0.101 Uiso 0.075(3) 1 calc PR A 2
H78B H 0.2374 0.6470 -0.0900 0.101 Uiso 0.075(3) 1 calc PR A 2
H78C H 0.2369 0.7392 -0.0702 0.101 Uiso 0.075(3) 1 calc PR A 2
C79 C 0.3447(6) 0.9626(4) -0.0781(6) 0.062(2) Uani 0.182(4) 1 d PDU A 2
C80 C 0.3210(12) 0.9845(10) -0.1656(7) 0.063(3) Uani 0.182(4) 1 d PDU A 2
H80A H 0.3799 0.9781 -0.2045 0.095 Uiso 0.182(4) 1 calc PR A 2
H80B H 0.2786 1.0442 -0.1712 0.095 Uiso 0.182(4) 1 calc PR A 2
H80C H 0.2895 0.9452 -0.1768 0.095 Uiso 0.182(4) 1 calc PR A 2
C81 C 0.4018(10) 1.0198(8) -0.0644(12) 0.065(3) Uani 0.182(4) 1 d PDU A 2
H81A H 0.4135 1.0094 -0.0078 0.097 Uiso 0.182(4) 1 calc PR A 2
H81B H 0.3654 1.0807 -0.0754 0.097 Uiso 0.182(4) 1 calc PR A 2
H81C H 0.4627 1.0057 -0.1013 0.097 Uiso 0.182(4) 1 calc PR A 2
C82 C 0.2512(8) 0.9797(10) -0.0172(9) 0.068(3) Uani 0.182(4) 1 d PDU A 2
H82A H 0.2042 0.9649 -0.0401 0.102 Uiso 0.182(4) 1 calc PR A 2
H82B H 0.2267 1.0409 -0.0068 0.102 Uiso 0.182(4) 1 calc PR A 2
H82C H 0.2633 0.9442 0.0340 0.102 Uiso 0.182(4) 1 calc PR A 2
C83 C 0.9737(5) 0.8410(5) -0.1959(4) 0.066(2) Uani 0.385(6) 1 d PDU B 2
C84 C 0.8984(7) 0.9265(6) -0.2203(8) 0.066(3) Uani 0.385(6) 1 d PDU B 2
H84A H 0.8352 0.9196 -0.2075 0.099 Uiso 0.385(6) 1 calc PR B 2
H84B H 0.9127 0.9417 -0.2789 0.099 Uiso 0.385(6) 1 calc PR B 2
H84C H 0.8997 0.9726 -0.1900 0.099 Uiso 0.385(6) 1 calc PR B 2
C85 C 0.9679(7) 0.7691(6) -0.2424(6) 0.073(3) Uani 0.385(6) 1 d PDU B 2
H85A H 0.9019 0.7692 -0.2343 0.110 Uiso 0.385(6) 1 calc PR B 2
H85B H 1.0084 0.7130 -0.2218 0.110 Uiso 0.385(6) 1 calc PR B 2
H85C H 0.9898 0.7796 -0.3007 0.110 Uiso 0.385(6) 1 calc PR B 2
C86 C 1.0743(5) 0.8495(8) -0.2227(7) 0.082(3) Uani 0.385(6) 1 d PDU B 2
H86A H 1.1217 0.7918 -0.2255 0.124 Uiso 0.385(6) 1 calc PR B 2
H86B H 1.0874 0.8806 -0.1832 0.124 Uiso 0.385(6) 1 calc PR B 2
H86C H 1.0776 0.8814 -0.2766 0.124 Uiso 0.385(6) 1 calc PR B 2
C87 C 1.0414(5) 0.8260(5) 0.0937(4) 0.071(2) Uani 0.302(3) 1 d PDU B 2
C88 C 1.1473(5) 0.7734(7) 0.0692(7) 0.078(2) Uani 0.302(3) 1 d PDU B 2
H88A H 1.1535 0.7124 0.0686 0.117 Uiso 0.302(3) 1 calc PR B 2
H88B H 1.1845 0.7790 0.1087 0.117 Uiso 0.302(3) 1 calc PR B 2
H88C H 1.1710 0.7954 0.0148 0.117 Uiso 0.302(3) 1 calc PR B 2
C89 C 1.0086(8) 0.7975(8) 0.1824(5) 0.076(2) Uani 0.302(3) 1 d PDU B 2
H89A H 0.9458 0.8374 0.2019 0.114 Uiso 0.302(3) 1 calc PR B 2
H89B H 1.0544 0.7980 0.2164 0.114 Uiso 0.302(3) 1 calc PR B 2
H89C H 1.0049 0.7390 0.1855 0.114 Uiso 0.302(3) 1 calc PR B 2
C90 C 1.0335(8) 0.9222(5) 0.0865(7) 0.079(2) Uani 0.302(3) 1 d PDU B 2
H90A H 1.0431 0.9430 0.0288 0.118 Uiso 0.302(3) 1 calc PR B 2
H90B H 1.0822 0.9292 0.1135 0.118 Uiso 0.302(3) 1 calc PR B 2
H90C H 0.9702 0.9556 0.1126 0.118 Uiso 0.302(3) 1 calc PR B 2
C91 C 0.3069(6) 0.8800(5) 0.5368(6) 0.062(2) Uani 0.178(5) 1 d PDU C 2
C92 C 0.2922(14) 0.8776(11) 0.6304(6) 0.065(3) Uani 0.178(5) 1 d PDU C 2
H92A H 0.2342 0.9239 0.6492 0.098 Uiso 0.178(5) 1 calc PR C 2
H92B H 0.3470 0.8858 0.6473 0.098 Uiso 0.178(5) 1 calc PR C 2
H92C H 0.2861 0.8216 0.6543 0.098 Uiso 0.178(5) 1 calc PR C 2
C93 C 0.4146(7) 0.8590(12) 0.5053(14) 0.059(3) Uani 0.178(5) 1 d PDU C 2
H93A H 0.4499 0.8067 0.5358 0.089 Uiso 0.178(5) 1 calc PR C 2
H93B H 0.4351 0.9074 0.5129 0.089 Uiso 0.178(5) 1 calc PR C 2
H93C H 0.4273 0.8496 0.4472 0.089 Uiso 0.178(5) 1 calc PR C 2
C94 C 0.2540(12) 0.9709(7) 0.5004(12) 0.071(4) Uani 0.178(5) 1 d PDU C 2
H94A H 0.2632 0.9715 0.4409 0.106 Uiso 0.178(5) 1 calc PR C 2
H94B H 0.2794 1.0131 0.5152 0.106 Uiso 0.178(5) 1 calc PR C 2
H94C H 0.1859 0.9859 0.5220 0.106 Uiso 0.178(5) 1 calc PR C 2
C95 C 0.0415(4) 0.7842(5) 0.4711(5) 0.075(2) Uani 0.305(3) 1 d PDU C 2
C96 C 0.0041(7) 0.7134(6) 0.5220(7) 0.080(3) Uani 0.305(3) 1 d PDU C 2
H96A H 0.0450 0.6565 0.5049 0.120 Uiso 0.305(3) 1 calc PR C 2
H96B H -0.0612 0.7229 0.5135 0.120 Uiso 0.305(3) 1 calc PR C 2
H96C H 0.0048 0.7157 0.5799 0.120 Uiso 0.305(3) 1 calc PR C 2
C97 C 0.0325(9) 0.7859(8) 0.3806(5) 0.087(3) Uani 0.305(3) 1 d PDU C 2
H97A H 0.0718 0.7303 0.3597 0.131 Uiso 0.305(3) 1 calc PR C 2
H97B H 0.0540 0.8322 0.3488 0.131 Uiso 0.305(3) 1 calc PR C 2
H97C H -0.0342 0.7962 0.3759 0.131 Uiso 0.305(3) 1 calc PR C 2
C98 C -0.0228(8) 0.8703(6) 0.5059(8) 0.076(3) Uani 0.305(3) 1 d PDU C 2
H98A H -0.0888 0.8801 0.4994 0.115 Uiso 0.305(3) 1 calc PR C 2
H98B H -0.0016 0.9178 0.4765 0.115 Uiso 0.305(3) 1 calc PR C 2
H98C H -0.0189 0.8674 0.5639 0.115 Uiso 0.305(3) 1 calc PR C 2
C99 C 0.3109(8) 0.2041(7) 0.6322(5) 0.063(3) Uani 0.047(3) 1 d PDU D 2
C00 C 0.2140(10) 0.1882(18) 0.646(2) 0.063(3) Uani 0.047(3) 1 d PDU D 2
H00A H 0.1980 0.1689 0.7029 0.094 Uiso 0.047(3) 1 calc PR D 2
H00B H 0.2177 0.1437 0.6110 0.094 Uiso 0.047(3) 1 calc PR D 2
H00C H 0.1648 0.2419 0.6313 0.094 Uiso 0.047(3) 1 calc PR D 2
C01 C 0.314(3) 0.2544(17) 0.7016(11) 0.063(3) Uani 0.047(3) 1 d PDU D 2
H01A H 0.2835 0.3163 0.6889 0.095 Uiso 0.047(3) 1 calc PR D 2
H01B H 0.3807 0.2439 0.7072 0.095 Uiso 0.047(3) 1 calc PR D 2
H01C H 0.2806 0.2351 0.7528 0.095 Uiso 0.047(3) 1 calc PR D 2
C02 C 0.3883(16) 0.1148(11) 0.6362(19) 0.067(4) Uani 0.047(3) 1 d PDU D 2
H02A H 0.3769 0.0769 0.6021 0.100 Uiso 0.047(3) 1 calc PR D 2
H02B H 0.3860 0.0893 0.6927 0.100 Uiso 0.047(3) 1 calc PR D 2
H02C H 0.4511 0.1214 0.6162 0.100 Uiso 0.047(3) 1 calc PR D 2
C03 C 0.3554(7) 0.1861(6) 0.3324(5) 0.074(2) Uani 0.160(3) 1 d PDU D 2
C04 C 0.3221(13) 0.1069(9) 0.3626(11) 0.077(3) Uani 0.160(3) 1 d PDU D 2
H04A H 0.3723 0.0615 0.3875 0.116 Uiso 0.160(3) 1 calc PR D 2
H04B H 0.3084 0.0853 0.3164 0.116 Uiso 0.160(3) 1 calc PR D 2
H04C H 0.2643 0.1236 0.4031 0.116 Uiso 0.160(3) 1 calc PR D 2
C05 C 0.4511(9) 0.1607(12) 0.2744(10) 0.073(3) Uani 0.160(3) 1 d PDU D 2
H05A H 0.4712 0.2119 0.2567 0.110 Uiso 0.160(3) 1 calc PR D 2
H05B H 0.4437 0.1369 0.2267 0.110 Uiso 0.160(3) 1 calc PR D 2
H05C H 0.4994 0.1171 0.3029 0.110 Uiso 0.160(3) 1 calc PR D 2
C06 C 0.2811(11) 0.2483(10) 0.2812(10) 0.088(4) Uani 0.160(3) 1 d PDU D 2
H06A H 0.2210 0.2726 0.3171 0.133 Uiso 0.160(3) 1 calc PR D 2
H06B H 0.2707 0.2166 0.2406 0.133 Uiso 0.160(3) 1 calc PR D 2
H06C H 0.3046 0.2952 0.2534 0.133 Uiso 0.160(3) 1 calc PR D 2

loop_
_atom_site_aniso_label
_atom_site_aniso_U_11
_atom_site_aniso_U_22
_atom_site_aniso_U_33
_atom_site_aniso_U_23
_atom_site_aniso_U_13
_atom_site_aniso_U_12
C1 0.0339(16) 0.0304(15) 0.0350(18) -0.0014(13) -0.0039(14) -0.0126(13)
C2 0.0415(17) 0.0335(16) 0.0321(17) -0.0060(13) -0.0053(15) -0.0167(14)
C3 0.0358(17) 0.0419(17) 0.0408(19) -0.0033(15) -0.0053(15) -0.0097(15)
C4 0.0339(17) 0.0399(17) 0.045(2) 0.0027(15) -0.0039(15) -0.0073(14)
C5 0.0439(18) 0.0278(15) 0.0384(18) 0.0017(13) -0.0069(15) -0.0087(14)
C6 0.0376(16) 0.0256(14) 0.0273(16) -0.0047(13) -0.0032(14) -0.0120(13)
C7 0.0353(16) 0.0347(16) 0.0298(17) -0.0040(13) -0.0030(14) -0.0145(14)
C8 0.0382(17) 0.0359(16) 0.0337(18) 0.0021(14) -0.0037(14) -0.0203(14)
C9 0.0407(17) 0.0351(16) 0.0391(19) -0.0074(14) -0.0079(15) -0.0130(14)
C10 0.0503(19) 0.0358(16) 0.0329(18) -0.0007(14) -0.0056(15) -0.0183(15)
C11 0.0421(17) 0.0359(16) 0.0295(17) -0.0004(14) -0.0063(15) -0.0163(14)
C12 0.0370(17) 0.0394(16) 0.0339(18) -0.0045(14) -0.0089(14) -0.0114(14)
C13 0.0450(18) 0.0336(16) 0.0339(18) 0.0009(14) -0.0058(15) -0.0160(14)
C14 0.0458(18) 0.0336(16) 0.0384(18) -0.0016(14) -0.0069(15) -0.0148(14)
C15 0.0491(18) 0.0446(17) 0.0298(18) 0.0021(14) -0.0095(15) -0.0208(15)
C16 0.0448(18) 0.0488(19) 0.0411(19) 0.0038(15) -0.0148(15) -0.0185(16)
C17 0.0448(18) 0.0346(16) 0.0376(18) 0.0030(14) -0.0097(15) -0.0143(14)
C18 0.0470(18) 0.0420(17) 0.0359(18) -0.0033(14) -0.0065(15) -0.0232(15)
C19 0.0646(19) 0.0521(18) 0.053(2) 0.0028(15) -0.0265(16) -0.0324(16)
C20 0.070(2) 0.062(2) 0.074(2) 0.0017(18) -0.021(2) -0.0379(18)
C21 0.091(2) 0.072(2) 0.086(3) 0.006(2) -0.052(2) -0.0397(19)
C22 0.095(3) 0.075(2) 0.068(2) -0.030(2) -0.013(2) -0.038(2)
C23 0.054(2) 0.0329(18) 0.068(2) -0.0013(17) -0.0174(19) -0.0059(17)
C24 0.067(3) 0.045(2) 0.085(3) -0.014(2) -0.001(2) -0.003(2)
C25 0.068(3) 0.050(2) 0.105(3) 0.002(2) -0.038(2) 0.001(2)
C26 0.071(3) 0.037(2) 0.070(3) 0.012(2) -0.003(2) -0.0108(19)
C27 0.0411(17) 0.0352(16) 0.0321(18) 0.0014(13) -0.0031(15) -0.0164(14)
C28 0.0451(18) 0.0532(18) 0.0304(18) 0.0008(15) -0.0072(15) -0.0196(15)
C29 0.0365(17) 0.0523(19) 0.0386(18) 0.0064(15) -0.0024(15) -0.0142(15)
C30 0.0408(18) 0.062(2) 0.054(2) 0.0082(17) -0.0090(17) -0.0241(16)
C31 0.0358(17) 0.0549(19) 0.048(2) 0.0037(16) -0.0078(15) -0.0198(15)
C32 0.0421(18) 0.0453(17) 0.0322(18) 0.0055(14) -0.0069(15) -0.0175(15)
C33 0.061(3) 0.079(3) 0.037(3) 0.011(2) -0.001(2) -0.033(2)
C34 0.091(4) 0.090(3) 0.049(3) -0.007(3) 0.013(3) -0.023(3)
C35 0.079(3) 0.087(4) 0.056(4) 0.019(3) 0.007(3) -0.044(3)
C36 0.080(3) 0.092(4) 0.048(3) 0.017(3) -0.013(3) -0.036(3)
C37 0.054(2) 0.091(3) 0.058(3) 0.004(2) -0.018(2) -0.043(2)
C38 0.076(3) 0.115(3) 0.064(3) -0.022(3) -0.024(2) -0.040(3)
C39 0.075(3) 0.114(3) 0.077(3) 0.001(3) -0.021(3) -0.059(3)
C40 0.073(3) 0.107(3) 0.082(3) 0.016(3) -0.037(3) -0.038(3)
C41 0.0341(16) 0.0260(15) 0.0332(17) 0.0031(13) -0.0124(14) -0.0105(13)
C42 0.0419(17) 0.0304(16) 0.0347(18) 0.0043(13) -0.0083(15) -0.0175(14)
C43 0.0342(16) 0.0318(16) 0.0328(17) -0.0008(13) -0.0094(14) -0.0107(14)
C44 0.0333(16) 0.0428(17) 0.0348(18) 0.0000(14) -0.0053(14) -0.0192(14)
C45 0.0423(17) 0.0310(16) 0.0302(17) -0.0010(13) -0.0077(14) -0.0116(14)
C46 0.0387(17) 0.0315(16) 0.0326(17) -0.0008(13) -0.0063(14) -0.0104(14)
C47 0.0336(16) 0.0371(16) 0.0329(17) -0.0006(14) -0.0060(14) -0.0105(14)
C48 0.0396(17) 0.0336(16) 0.0438(19) 0.0063(14) -0.0110(15) -0.0131(14)
C49 0.0389(17) 0.0284(16) 0.050(2) -0.0009(14) -0.0080(15) -0.0046(14)
C50 0.047(2) 0.0423(19) 0.065(2) -0.0122(17) -0.0119(18) -0.0039(16)
C51 0.0365(17) 0.056(2) 0.063(2) -0.0127(18) -0.0177(17) 0.0032(16)
C52 0.0462(19) 0.0424(18) 0.054(2) -0.0089(16) -0.0175(17) -0.0119(16)
C53 0.056(2) 0.0322(18) 0.069(2) -0.0116(18) -0.0089(19) -0.0131(17)
C54 0.071(2) 0.043(3) 0.090(3) -0.006(2) -0.009(2) -0.027(2)
C55 0.078(3) 0.044(2) 0.109(4) -0.027(2) -0.019(3) -0.006(2)
C56 0.073(3) 0.047(2) 0.062(3) -0.023(2) -0.009(2) -0.014(2)
C57 0.045(2) 0.079(3) 0.084(3) -0.028(2) -0.027(2) -0.003(2)
C58 0.055(3) 0.089(3) 0.075(4) -0.003(3) -0.031(3) 0.008(3)
C59 0.043(3) 0.099(4) 0.097(4) -0.016(3) -0.006(3) -0.013(3)
C60 0.056(3) 0.085(3) 0.116(4) -0.029(3) -0.042(3) -0.005(3)
C61 0.0443(17) 0.0346(16) 0.0386(19) -0.0047(14) -0.0073(15) -0.0186(14)
C62 0.0454(18) 0.0401(17) 0.0364(19) -0.0105(14) -0.0022(15) -0.0172(15)
C63 0.0515(18) 0.0378(16) 0.0406(18) -0.0060(14) -0.0021(15) -0.0246(15)
C64 0.061(2) 0.0462(18) 0.046(2) -0.0103(16) 0.0046(17) -0.0302(16)
C65 0.0527(19) 0.0458(17) 0.0415(19) -0.0076(15) 0.0022(16) -0.0279(15)
C66 0.0553(19) 0.0463(18) 0.0385(19) -0.0042(15) 0.0015(16) -0.0277(16)
C67 0.082(2) 0.0479(17) 0.0391(18) -0.0039(15) 0.0008(16) -0.0418(16)
C68 0.101(3) 0.068(2) 0.047(2) 0.0075(18) -0.009(2) -0.046(2)
C69 0.106(3) 0.063(2) 0.052(2) -0.0004(17) 0.007(2) -0.0554(19)
C70 0.093(3) 0.069(2) 0.053(2) -0.0205(19) 0.019(2) -0.037(2)
C71 0.088(2) 0.067(2) 0.045(2) -0.0187(18) 0.0038(19) -0.0514(19)
C72 0.122(3) 0.078(3) 0.043(2) -0.022(2) 0.008(2) -0.051(2)
C73 0.093(3) 0.117(3) 0.073(3) -0.033(2) -0.011(2) -0.057(2)
C74 0.115(3) 0.053(2) 0.080(3) -0.029(2) 0.006(3) -0.038(2)
C75 0.078(4) 0.063(4) 0.070(4) -0.001(4) -0.031(4) -0.039(4)
C76 0.083(5) 0.064(5) 0.069(4) -0.009(4) -0.031(4) -0.041(5)
C77 0.080(5) 0.062(4) 0.068(5) -0.009(4) -0.024(5) -0.039(4)
C78 0.081(5) 0.066(7) 0.079(7) -0.002(7) -0.035(6) -0.045(5)
C79 0.062(4) 0.039(3) 0.077(4) 0.000(4) -0.017(3) -0.004(3)
C80 0.065(5) 0.036(5) 0.078(5) 0.000(5) -0.024(4) 0.003(5)
C81 0.069(5) 0.038(4) 0.078(5) 0.004(5) -0.016(5) -0.006(4)
C82 0.062(5) 0.047(5) 0.083(5) 0.000(5) -0.011(5) -0.004(4)
C83 0.065(3) 0.089(4) 0.039(3) 0.013(3) 0.001(3) -0.030(3)
C84 0.069(4) 0.090(4) 0.043(4) 0.017(4) -0.013(4) -0.039(4)
C85 0.069(5) 0.103(5) 0.036(4) -0.002(4) 0.001(5) -0.019(4)
C86 0.070(4) 0.111(5) 0.054(4) 0.017(4) 0.006(4) -0.032(4)
C87 0.062(3) 0.101(3) 0.066(3) 0.001(3) -0.023(3) -0.043(3)
C88 0.061(4) 0.111(4) 0.076(4) 0.002(4) -0.027(4) -0.038(4)
C89 0.069(4) 0.112(4) 0.065(4) -0.002(4) -0.024(4) -0.046(4)
C90 0.077(5) 0.102(4) 0.075(5) -0.002(4) -0.023(4) -0.048(4)
C91 0.065(4) 0.039(4) 0.085(4) -0.013(4) -0.011(4) -0.016(3)
C92 0.070(5) 0.046(5) 0.078(4) -0.018(4) -0.012(5) -0.012(5)
C93 0.063(4) 0.038(5) 0.084(5) -0.008(5) -0.012(5) -0.024(4)
C94 0.071(6) 0.041(5) 0.098(6) -0.018(6) -0.016(6) -0.010(5)
C95 0.044(3) 0.082(4) 0.101(4) -0.022(4) -0.024(4) -0.010(3)
C96 0.045(5) 0.088(5) 0.116(7) -0.021(5) -0.024(5) -0.023(5)
C97 0.054(4) 0.097(5) 0.105(4) -0.016(4) -0.038(4) 0.001(5)
C98 0.037(4) 0.084(5) 0.101(5) -0.011(4) -0.012(4) -0.007(4)
C99 0.096(4) 0.059(4) 0.045(4) 0.001(4) 0.000(4) -0.046(4)
C00 0.096(5) 0.057(6) 0.045(6) 0.001(5) 0.004(5) -0.047(4)
C01 0.094(6) 0.060(5) 0.044(5) 0.002(5) -0.003(5) -0.042(5)
C02 0.101(6) 0.058(6) 0.046(7) 0.005(5) 0.004(7) -0.045(6)
C03 0.101(4) 0.085(4) 0.054(4) -0.026(4) -0.004(4) -0.049(4)
C04 0.103(5) 0.081(4) 0.066(5) -0.030(4) -0.004(4) -0.048(4)
C05 0.106(5) 0.077(5) 0.051(5) -0.029(5) 0.001(5) -0.046(5)
C06 0.107(6) 0.109(6) 0.062(6) -0.027(5) -0.019(5) -0.039(6)

loop_
_atom_type_symbol
_atom_type_description
_atom_type_scat_dispersion_real
_atom_type_scat_dispersion_imag
_atom_type_scat_source
C C 0.0033 0.0016 'International Tables Vol C Tables 4.2.6.8 and 6.1.1.4'
H H 0.0000 0.0000 'International Tables Vol C Tables 4.2.6.8 and 6.1.1.4'

loop_
_exptl_crystal_face_index_h
_exptl_crystal_face_index_k
_exptl_crystal_face_index_l
_exptl_crystal_face_perp_dist
1.00 0.00 0.00 0.0300
-1.00 0.00 0.00 0.0400
0.00 1.00 0.00 0.0700
0.00 -1.00 0.00 0.0200
0.00 0.00 1.00 0.0900
0.00 0.00 -1.00 0.0800
0.00 1.00 -1.00 0.0600
0.00 1.00 1.00 0.0700

loop_
_geom_angle_atom_site_label_1
_geom_angle_atom_site_label_2
_geom_angle_atom_site_label_3
_geom_angle
C2 C1 C6 122.0(2)
C2 C1 H1 119.0
C6 C1 H1 119.0
C1 C2 C3 118.3(2)
C1 C2 C7 119.0(2)
C3 C2 C7 122.7(2)
C2 C3 C4 120.2(3)
C2 C3 H3 119.9
C4 C3 H3 119.9
C5 C4 C3 121.0(3)
C5 C4 H4 119.5
C3 C4 H4 119.5
C4 C5 C6 119.5(3)
C4 C5 H5 120.2
C6 C5 H5 120.2
C5 C6 C1 119.0(2)
C5 C6 C41 122.1(2)
C1 C6 C41 118.9(2)
C12 C7 C8 118.8(2)
C12 C7 C2 121.6(2)
C8 C7 C2 119.6(2)
C9 C8 C7 121.7(3)
C9 C8 H8 119.2
C7 C8 H8 119.2
C10 C9 C8 118.5(3)
C10 C9 C13 121.7(3)
C8 C9 C13 119.8(2)
C9 C10 C11 121.6(3)
C9 C10 H10 119.2
C11 C10 H10 119.2
C12 C11 C10 117.9(3)
C12 C11 C27 121.2(3)
C10 C11 C27 120.9(2)
C7 C12 C11 121.4(3)
C7 C12 H12 119.3
C11 C12 H12 119.3
C14 C13 C18 118.5(3)
C14 C13 C9 120.7(2)
C18 C13 C9 120.8(2)
C13 C14 C15 121.7(2)
C13 C14 H14 119.1
C15 C14 H14 119.1
C16 C15 C14 117.8(2)
C16 C15 C19 123.5(3)
C14 C15 C19 118.7(2)
C16 C15 C75 116.8(4)
C14 C15 C75 125.4(4)
C15 C16 C17 122.6(3)
C15 C16 H16 118.7
C17 C16 H16 118.7
C16 C17 C18 117.3(2)
C16 C17 C79 118.7(4)
C18 C17 C79 123.9(4)
C16 C17 C23 122.5(3)
C18 C17 C23 120.0(3)
C13 C18 C17 122.1(3)
C13 C18 H18 119.0
C17 C18 H18 119.0
C20 C19 C15 109.9(2)
C20 C19 C21 108.1(3)
C15 C19 C21 112.5(2)
C20 C19 C22 108.0(3)
C15 C19 C22 109.3(2)
C21 C19 C22 108.9(3)
C25 C23 C17 112.2(3)
C25 C23 C24 108.5(3)
C17 C23 C24 108.3(3)
C25 C23 C26 108.6(3)
C17 C23 C26 110.2(3)
C24 C23 C26 109.0(3)
C28 C27 C32 118.4(3)
C28 C27 C11 121.0(3)
C32 C27 C11 120.6(2)
C27 C28 C29 121.3(3)
C27 C28 H28 119.4
C29 C28 H28 119.4
C30 C29 C28 118.4(3)
C30 C29 C33 120.6(3)
C28 C29 C33 121.0(3)
C30 C29 C83 126.3(4)
C28 C29 C83 115.2(4)
C29 C30 C31 122.1(3)
C29 C30 H30 118.9
C31 C30 H30 118.9
C32 C31 C30 118.0(3)
C32 C31 C37 119.3(3)
C30 C31 C37 122.7(3)
C32 C31 C87 124.5(4)
C30 C31 C87 117.5(4)
C31 C32 C27 121.8(3)
C31 C32 H32 119.1
C27 C32 H32 119.1
C29 C33 C34 106.7(4)
C29 C33 C36 110.2(4)
C34 C33 C36 110.6(5)
C29 C33 C35 113.5(4)
C34 C33 C35 108.7(4)
C36 C33 C35 107.2(4)
C31 C37 C38 110.9(3)
C31 C37 C39 113.6(3)
C38 C37 C39 107.6(4)
C31 C37 C40 109.2(3)
C38 C37 C40 107.9(4)
C39 C37 C40 107.5(4)
C46 C41 C42 118.1(2)
C46 C41 C6 120.8(2)
C42 C41 C6 120.9(2)
C43 C42 C41 121.7(2)
C43 C42 H42 119.1
C41 C42 H42 119.1
C42 C43 C44 118.9(2)
C42 C43 C47 120.3(2)
C44 C43 C47 120.8(2)
C43 C44 C45 121.2(2)
C43 C44 H44 119.4
C45 C44 H44 119.4
C46 C45 C44 118.1(2)
C46 C45 C61 121.8(2)
C44 C45 C61 120.0(2)
C45 C46 C41 121.9(2)
C45 C46 H46 119.1
C41 C46 H46 119.1
C48 C47 C52 118.4(2)
C48 C47 C43 121.6(2)
C52 C47 C43 119.9(2)
C47 C48 C49 121.8(3)
C47 C48 H48 119.1
C49 C48 H48 119.1
C50 C49 C48 117.4(3)
C50 C49 C53 122.2(3)
C48 C49 C53 120.3(3)
C50 C49 C91 121.5(4)
C48 C49 C91 120.6(4)
C49 C50 C51 123.6(3)
C49 C50 H50 118.2
C51 C50 H50 118.2
C50 C51 C52 117.5(3)
C50 C51 C57 119.4(3)
C52 C51 C57 122.5(3)
C50 C51 C95 124.4(4)
C52 C51 C95 116.6(4)
C51 C52 C47 121.2(3)
C51 C52 H52 119.4
C47 C52 H52 119.4
C55 C53 C49 112.6(3)
C55 C53 C54 107.8(3)
C49 C53 C54 109.8(3)
C55 C53 C56 108.7(3)
C49 C53 C56 108.7(3)
C54 C53 C56 109.2(3)
C59 C57 C51 108.4(4)
C59 C57 C60 108.6(4)
C51 C57 C60 110.7(3)
C59 C57 C58 109.0(4)
C51 C57 C58 111.8(4)
C60 C57 C58 108.3(4)
C62 C61 C66 118.8(3)
C62 C61 C45 121.4(2)
C66 C61 C45 119.8(3)
C61 C62 C63 121.7(3)
C61 C62 H62 119.1
C63 C62 H62 119.1
C64 C63 C62 117.0(3)
C64 C63 C67 124.3(2)
C62 C63 C67 118.7(2)
C64 C63 C99 111.4(5)
C62 C63 C99 130.2(6)
C63 C64 C65 124.1(3)
C63 C64 H64 117.9
C65 C64 H64 117.9
C66 C65 C64 116.7(3)
C66 C65 C71 123.2(3)
C64 C65 C71 120.0(3)
C66 C65 C03 118.8(4)
C64 C65 C03 123.5(4)
C65 C66 C61 121.6(3)
C65 C66 H66 119.2
C61 C66 H66 119.2
C63 C67 C68 109.8(2)
C63 C67 C70 109.5(2)
C68 C67 C70 110.0(3)
C63 C67 C69 111.8(2)
C68 C67 C69 107.8(3)
C70 C67 C69 108.0(3)
C74 C71 C72 109.0(3)
C74 C71 C73 108.2(3)
C72 C71 C73 108.3(3)
C74 C71 C65 111.5(3)
C72 C71 C65 111.8(3)
C73 C71 C65 107.9(3)
C15 C75 C77 109.0(10)
C15 C75 C78 110.4(10)
C77 C75 C78 110.1(12)
C15 C75 C76 110.2(10)
C77 C75 C76 108.9(12)
C78 C75 C76 108.1(11)
C75 C76 H76A 109.5
C75 C76 H76B 109.5
H76A C76 H76B 109.5
C75 C76 H76C 109.5
H76A C76 H76C 109.5
H76B C76 H76C 109.5
C75 C77 H77A 109.5
C75 C77 H77B 109.5
H77A C77 H77B 109.5
C75 C77 H77C 109.5
H77A C77 H77C 109.5
H77B C77 H77C 109.5
C75 C78 H78A 109.5
C75 C78 H78B 109.5
H78A C78 H78B 109.5
C75 C78 H78C 109.5
H78A C78 H78C 109.5
H78B C78 H78C 109.5
C17 C79 C82 108.6(7)
C17 C79 C80 110.4(7)
C82 C79 C80 109.1(9)
C17 C79 C81 109.7(7)
C82 C79 C81 110.4(9)
C80 C79 C81 108.6(9)
C79 C80 H80A 109.5
C79 C80 H80B 109.5
H80A C80 H80B 109.5
C79 C80 H80C 109.5
H80A C80 H80C 109.5
H80B C80 H80C 109.5
C79 C81 H81A 109.5
C79 C81 H81B 109.5
H81A C81 H81B 109.5
C79 C81 H81C 109.5
H81A C81 H81C 109.5
H81B C81 H81C 109.5
C79 C82 H82A 109.5
C79 C82 H82B 109.5
H82A C82 H82B 109.5
C79 C82 H82C 109.5
H82A C82 H82C 109.5
H82B C82 H82C 109.5
C29 C83 C85 112.4(6)
C29 C83 C84 107.8(6)
C85 C83 C84 108.4(7)
C29 C83 C86 111.1(6)
C85 C83 C86 107.6(6)
C84 C83 C86 109.5(7)
C83 C84 H84A 109.5
C83 C84 H84B 109.5
H84A C84 H84B 109.5
C83 C84 H84C 109.5
H84A C84 H84C 109.5
H84B C84 H84C 109.5
C83 C85 H85A 109.5
C83 C85 H85B 109.5
H85A C85 H85B 109.5
C83 C85 H85C 109.5
H85A C85 H85C 109.5
H85B C85 H85C 109.5
C83 C86 H86A 109.5
C83 C86 H86B 109.5
H86A C86 H86B 109.5
C83 C86 H86C 109.5
H86A C86 H86C 109.5
H86B C86 H86C 109.5
C31 C87 C89 110.6(6)
C31 C87 C90 110.0(6)
C89 C87 C90 109.6(7)
C31 C87 C88 110.0(6)
C89 C87 C88 108.7(7)
C90 C87 C88 107.9(7)
C87 C88 H88A 109.5
C87 C88 H88B 109.5
H88A C88 H88B 109.5
C87 C88 H88C 109.5
H88A C88 H88C 109.5
H88B C88 H88C 109.5
C87 C89 H89A 109.5
C87 C89 H89B 109.5
H89A C89 H89B 109.5
C87 C89 H89C 109.5
H89A C89 H89C 109.5
H89B C89 H89C 109.5
C87 C90 H90A 109.5
C87 C90 H90B 109.5
H90A C90 H90B 109.5
C87 C90 H90C 109.5
H90A C90 H90C 109.5
H90B C90 H90C 109.5
C49 C91 C92 109.5(8)
C49 C91 C94 111.2(8)
C92 C91 C94 110.2(9)
C49 C91 C93 109.2(9)
C92 C91 C93 107.8(10)
C94 C91 C93 108.9(9)
C91 C92 H92A 109.5
C91 C92 H92B 109.5
H92A C92 H92B 109.5
C91 C92 H92C 109.5
H92A C92 H92C 109.5
H92B C92 H92C 109.5
C91 C93 H93A 109.5
C91 C93 H93B 109.5
H93A C93 H93B 109.5
C91 C93 H93C 109.5
H93A C93 H93C 109.5
H93B C93 H93C 109.5
C91 C94 H94A 109.5
C91 C94 H94B 109.5
H94A C94 H94B 109.5
C91 C94 H94C 109.5
H94A C94 H94C 109.5
H94B C94 H94C 109.5
C98 C95 C97 110.2(8)
C98 C95 C51 110.5(7)
C97 C95 C51 104.0(6)
C98 C95 C96 105.8(7)
C97 C95 C96 109.6(8)
C51 C95 C96 116.7(6)
C95 C96 H96A 109.5
C95 C96 H96B 109.5
H96A C96 H96B 109.5
C95 C96 H96C 109.5
H96A C96 H96C 109.5
H96B C96 H96C 109.5
C95 C97 H97A 109.5
C95 C97 H97B 109.5
H97A C97 H97B 109.5
C95 C97 H97C 109.5
H97A C97 H97C 109.5
H97B C97 H97C 109.5
C95 C98 H98A 109.5
C95 C98 H98B 109.5
H98A C98 H98B 109.5
C95 C98 H98C 109.5
H98A C98 H98C 109.5
H98B C98 H98C 109.5
C63 C99 C01 110.2(11)
C63 C99 C00 111.0(11)
C01 C99 C00 109.4(12)
C63 C99 C02 110.3(11)
C01 C99 C02 108.6(12)
C00 C99 C02 107.2(11)
C99 C00 H00A 109.5
C99 C00 H00B 109.5
H00A C00 H00B 109.5
C99 C00 H00C 109.5
H00A C00 H00C 109.5
H00B C00 H00C 109.5
C99 C01 H01A 109.5
C99 C01 H01B 109.5
H01A C01 H01B 109.5
C99 C01 H01C 109.5
H01A C01 H01C 109.5
H01B C01 H01C 109.5
C99 C02 H02A 109.5
C99 C02 H02B 109.5
H02A C02 H02B 109.5
C99 C02 H02C 109.5
H02A C02 H02C 109.5
H02B C02 H02C 109.5
C65 C03 C04 111.1(8)
C65 C03 C05 108.7(8)
C04 C03 C05 111.1(10)
C65 C03 C06 112.8(8)
C04 C03 C06 106.7(9)
C05 C03 C06 106.5(9)
C03 C04 H04A 109.5
C03 C04 H04B 109.5
H04A C04 H04B 109.5
C03 C04 H04C 109.5
H04A C04 H04C 109.5
H04B C04 H04C 109.5
C03 C05 H05A 109.5
C03 C05 H05B 109.5
H05A C05 H05B 109.5
C03 C05 H05C 109.5
H05A C05 H05C 109.5
H05B C05 H05C 109.5
C03 C06 H06A 109.5
C03 C06 H06B 109.5
H06A C06 H06B 109.5
C03 C06 H06C 109.5
H06A C06 H06C 109.5
H06B C06 H06C 109.5

loop_
_geom_bond_atom_site_label_1
_geom_bond_atom_site_label_2
_geom_bond_distance
C1 C2 1.385(3)
C1 C6 1.392(3)
C1 H1 0.9500
C2 C3 1.385(3)
C2 C7 1.502(3)
C3 C4 1.388(4)
C3 H3 0.9500
C4 C5 1.380(3)
C4 H4 0.9500
C5 C6 1.386(3)
C5 H5 0.9500
C6 C41 1.491(3)
C7 C12 1.383(3)
C7 C8 1.387(3)
C8 C9 1.387(3)
C8 H8 0.9500
C9 C10 1.385(4)
C9 C13 1.484(4)
C10 C11 1.401(4)
C10 H10 0.9500
C11 C12 1.399(3)
C11 C27 1.483(4)
C12 H12 0.9500
C13 C14 1.386(4)
C13 C18 1.393(3)
C14 C15 1.399(4)
C14 H14 0.9500
C15 C16 1.394(3)
C15 C19 1.532(3)
C15 C75 1.536(7)
C16 C17 1.395(4)
C16 H16 0.9500
C17 C18 1.397(4)
C17 C79 1.536(6)
C17 C23 1.539(4)
C18 H18 0.9500
C19 C20 1.532(4)
C19 C21 1.537(4)
C19 C22 1.546(4)
C20 H20A 0.9800
C20 H20B 0.9800
C20 H20C 0.9800
C21 H21A 0.9800
C21 H21B 0.9800
C21 H21C 0.9800
C22 H22A 0.9800
C22 H22B 0.9800
C22 H22C 0.9800
C23 C25 1.535(4)
C23 C24 1.546(4)
C23 C26 1.547(4)
C24 H24A 0.9800
C24 H24B 0.9800
C24 H24C 0.9800
C25 H25A 0.9800
C25 H25B 0.9800
C25 H25C 0.9800
C26 H26A 0.9800
C26 H26B 0.9800
C26 H26C 0.9800
C27 C28 1.390(4)
C27 C32 1.400(4)
C28 C29 1.395(4)
C28 H28 0.9500
C29 C30 1.386(4)
C29 C33 1.533(5)
C29 C83 1.538(6)
C30 C31 1.395(4)
C30 H30 0.9500
C31 C32 1.383(3)
C31 C37 1.531(5)
C31 C87 1.533(6)
C32 H32 0.9500
C33 C34 1.539(5)
C33 C36 1.539(5)
C33 C35 1.552(5)
C34 H34A 0.9800
C34 H34B 0.9800
C34 H34C 0.9800
C35 H35A 0.9800
C35 H35B 0.9800
C35 H35C 0.9800
C36 H36A 0.9800
C36 H36B 0.9800
C36 H36C 0.9800
C37 C38 1.532(5)
C37 C39 1.543(5)
C37 C40 1.544(5)
C38 H38A 0.9800
C38 H38B 0.9800
C38 H38C 0.9800
C39 H39A 0.9800
C39 H39B 0.9800
C39 H39C 0.9800
C40 H40A 0.9800
C40 H40B 0.9800
C40 H40C 0.9800
C41 C46 1.393(3)
C41 C42 1.395(3)
C42 C43 1.381(3)
C42 H42 0.9500
C43 C44 1.389(3)
C43 C47 1.498(3)
C44 C45 1.404(3)
C44 H44 0.9500
C45 C46 1.387(3)
C45 C61 1.487(3)
C46 H46 0.9500
C47 C48 1.386(4)
C47 C52 1.399(4)
C48 C49 1.390(3)
C48 H48 0.9500
C49 C50 1.371(4)
C49 C53 1.532(4)
C49 C91 1.536(7)
C50 C51 1.382(4)
C50 H50 0.9500
C51 C52 1.389(4)
C51 C57 1.539(4)
C51 C95 1.546(6)
C52 H52 0.9500
C53 C55 1.529(4)
C53 C54 1.542(4)
C53 C56 1.542(4)
C54 H54A 0.9800
C54 H54B 0.9800
C54 H54C 0.9800
C55 H55A 0.9800
C55 H55B 0.9800
C55 H55C 0.9800
C56 H56A 0.9800
C56 H56B 0.9800
C56 H56C 0.9800
C57 C59 1.531(5)
C57 C60 1.544(5)
C57 C58 1.547(5)
C58 H58A 0.9800
C58 H58B 0.9800
C58 H58C 0.9800
C59 H59A 0.9800
C59 H59B 0.9800
C59 H59C 0.9800
C60 H60A 0.9800
C60 H60B 0.9800
C60 H60C 0.9800
C61 C62 1.389(4)
C61 C66 1.401(4)
C62 C63 1.391(3)
C62 H62 0.9500
C63 C64 1.382(4)
C63 C67 1.528(3)
C63 C99 1.536(7)
C64 C65 1.395(4)
C64 H64 0.9500
C65 C66 1.387(3)
C65 C71 1.534(4)
C65 C03 1.540(7)
C66 H66 0.9500
C67 C68 1.534(4)
C67 C70 1.535(4)
C67 C69 1.551(3)
C68 H68A 0.9800
C68 H68B 0.9800
C68 H68C 0.9800
C69 H69A 0.9800
C69 H69B 0.9800
C69 H69C 0.9800
C70 H70A 0.9800
C70 H70B 0.9800
C70 H70C 0.9800
C71 C74 1.532(4)
C71 C72 1.533(4)
C71 C73 1.534(4)
C72 H72A 0.9800
C72 H72B 0.9800
C72 H72C 0.9800
C73 H73A 0.9800
C73 H73B 0.9800
C73 H73C 0.9800
C74 H74A 0.9800
C74 H74B 0.9800
C74 H74C 0.9800
C75 C77 1.540(7)
C75 C78 1.542(7)
C75 C76 1.542(7)
C76 H76A 0.9800
C76 H76B 0.9800
C76 H76C 0.9800
C77 H77A 0.9800
C77 H77B 0.9800
C77 H77C 0.9800
C78 H78A 0.9800
C78 H78B 0.9800
C78 H78C 0.9800
C79 C82 1.541(7)
C79 C80 1.542(7)
C79 C81 1.542(7)
C80 H80A 0.9800
C80 H80B 0.9800
C80 H80C 0.9800
C81 H81A 0.9800
C81 H81B 0.9800
C81 H81C 0.9800
C82 H82A 0.9800
C82 H82B 0.9800
C82 H82C 0.9800
C83 C85 1.543(6)
C83 C84 1.544(6)
C83 C86 1.547(6)
C84 H84A 0.9800
C84 H84B 0.9800
C84 H84C 0.9800
C85 H85A 0.9800
C85 H85B 0.9800
C85 H85C 0.9800
C86 H86A 0.9800
C86 H86B 0.9800
C86 H86C 0.9800
C87 C89 1.534(6)
C87 C90 1.540(6)
C87 C88 1.547(6)
C88 H88A 0.9800
C88 H88B 0.9800
C88 H88C 0.9800
C89 H89A 0.9800
C89 H89B 0.9800
C89 H89C 0.9800
C90 H90A 0.9800
C90 H90B 0.9800
C90 H90C 0.9800
C91 C92 1.540(7)
C91 C94 1.543(7)
C91 C93 1.545(7)
C92 H92A 0.9800
C92 H92B 0.9800
C92 H92C 0.9800
C93 H93A 0.9800
C93 H93B 0.9800
C93 H93C 0.9800
C94 H94A 0.9800
C94 H94B 0.9800
C94 H94C 0.9800
C95 C98 1.544(6)
C95 C97 1.546(7)
C95 C96 1.547(6)
C96 H96A 0.9800
C96 H96B 0.9800
C96 H96C 0.9800
C97 H97A 0.9800
C97 H97B 0.9800
C97 H97C 0.9800
C98 H98A 0.9800
C98 H98B 0.9800
C98 H98C 0.9800
C99 C01 1.541(7)
C99 C00 1.542(7)
C99 C02 1.543(7)
C00 H00A 0.9800
C00 H00B 0.9800
C00 H00C 0.9800
C01 H01A 0.9800
C01 H01B 0.9800
C01 H01C 0.9800
C02 H02A 0.9800
C02 H02B 0.9800
C02 H02C 0.9800
C03 C04 1.541(7)
C03 C05 1.541(7)
C03 C06 1.548(7)
C04 H04A 0.9800
C04 H04B 0.9800
C04 H04C 0.9800
C05 H05A 0.9800
C05 H05B 0.9800
C05 H05C 0.9800
C06 H06A 0.9800
C06 H06B 0.9800
C06 H06C 0.9800

loop_
_geom_torsion_atom_site_label_1
_geom_torsion_atom_site_label_2
_geom_torsion_atom_site_label_3
_geom_torsion_atom_site_label_4
_geom_torsion
C6 C1 C2 C3 -2.5(4)
C6 C1 C2 C7 177.7(2)
C1 C2 C3 C4 1.4(4)
C7 C2 C3 C4 -178.8(2)
C2 C3 C4 C5 0.6(4)
C3 C4 C5 C6 -1.5(4)
C4 C5 C6 C1 0.4(4)
C4 C5 C6 C41 -179.1(3)
C2 C1 C6 C5 1.6(4)
C2 C1 C6 C41 -178.8(2)
C1 C2 C7 C12 146.1(3)
C3 C2 C7 C12 -33.6(4)
C1 C2 C7 C8 -33.2(4)
C3 C2 C7 C8 147.1(3)
C12 C7 C8 C9 -2.2(4)
C2 C7 C8 C9 177.0(2)
C7 C8 C9 C10 0.7(4)
C7 C8 C9 C13 -178.0(2)
C8 C9 C10 C11 1.5(4)
C13 C9 C10 C11 -179.8(2)
C9 C10 C11 C12 -2.2(4)
C9 C10 C11 C27 177.7(2)
C8 C7 C12 C11 1.6(4)
C2 C7 C12 C11 -177.7(2)
C10 C11 C12 C7 0.6(4)
C27 C11 C12 C7 -179.3(2)
C10 C9 C13 C14 133.5(3)
C8 C9 C13 C14 -47.8(4)
C10 C9 C13 C18 -47.1(4)
C8 C9 C13 C18 131.6(3)
C18 C13 C14 C15 0.3(4)
C9 C13 C14 C15 179.6(3)
C13 C14 C15 C16 -0.9(4)
C13 C14 C15 C19 177.7(3)
C13 C14 C15 C75 -179.1(5)
C14 C15 C16 C17 0.6(4)
C19 C15 C16 C17 -178.0(3)
C75 C15 C16 C17 178.9(5)
C15 C16 C17 C18 0.4(4)
C15 C16 C17 C79 -177.3(4)
C15 C16 C17 C23 -175.9(3)
C14 C13 C18 C17 0.8(4)
C9 C13 C18 C17 -178.5(3)
C16 C17 C18 C13 -1.2(4)
C79 C17 C18 C13 176.5(5)
C23 C17 C18 C13 175.3(3)
C16 C15 C19 C20 -118.6(3)
C14 C15 C19 C20 62.8(3)
C75 C15 C19 C20 -96(3)
C16 C15 C19 C21 1.9(4)
C14 C15 C19 C21 -176.7(3)
C75 C15 C19 C21 24(3)
C16 C15 C19 C22 123.0(3)
C14 C15 C19 C22 -55.6(3)
C75 C15 C19 C22 145(3)
C16 C17 C23 C25 -10.1(4)
C18 C17 C23 C25 173.7(3)
C79 C17 C23 C25 8(6)
C16 C17 C23 C24 109.7(3)
C18 C17 C23 C24 -66.5(4)
C79 C17 C23 C24 128(6)
C16 C17 C23 C26 -131.2(3)
C18 C17 C23 C26 52.5(4)
C79 C17 C23 C26 -113(6)
C12 C11 C27 C28 144.1(3)
C10 C11 C27 C28 -35.8(4)
C12 C11 C27 C32 -35.8(4)
C10 C11 C27 C32 144.3(3)
C32 C27 C28 C29 -0.3(4)
C11 C27 C28 C29 179.8(2)
C27 C28 C29 C30 0.6(4)
C27 C28 C29 C33 -179.0(3)
C27 C28 C29 C83 177.6(4)
C28 C29 C30 C31 0.0(4)
C33 C29 C30 C31 179.5(3)
C83 C29 C30 C31 -176.7(4)
C29 C30 C31 C32 -0.8(4)
C29 C30 C31 C37 179.1(3)
C29 C30 C31 C87 179.5(4)
C30 C31 C32 C27 1.1(4)
C37 C31 C32 C27 -178.8(3)
C87 C31 C32 C27 -179.2(4)
C28 C27 C32 C31 -0.6(4)
C11 C27 C32 C31 179.3(2)
C30 C29 C33 C34 111.7(4)
C28 C29 C33 C34 -68.8(5)
C83 C29 C33 C34 -41(3)
C30 C29 C33 C36 -128.2(5)
C28 C29 C33 C36 51.3(6)
C83 C29 C33 C36 79(3)
C30 C29 C33 C35 -7.9(5)
C28 C29 C33 C35 171.6(4)
C83 C29 C33 C35 -160(3)
C32 C31 C37 C38 -55.7(4)
C30 C31 C37 C38 124.4(4)
C87 C31 C37 C38 120(4)
C32 C31 C37 C39 -176.9(3)
C30 C31 C37 C39 3.2(5)
C87 C31 C37 C39 -1(4)
C32 C31 C37 C40 63.1(4)
C30 C31 C37 C40 -116.8(4)
C87 C31 C37 C40 -121(4)
C5 C6 C41 C46 -50.2(4)
C1 C6 C41 C46 130.2(3)
C5 C6 C41 C42 134.1(3)
C1 C6 C41 C42 -45.4(4)
C46 C41 C42 C43 0.8(4)
C6 C41 C42 C43 176.6(2)
C41 C42 C43 C44 0.6(4)
C41 C42 C43 C47 -178.4(2)
C42 C43 C44 C45 -1.2(4)
C47 C43 C44 C45 177.9(2)
C43 C44 C45 C46 0.3(4)
C43 C44 C45 C61 -179.0(2)
C44 C45 C46 C41 1.2(4)
C61 C45 C46 C41 -179.5(2)
C42 C41 C46 C45 -1.7(4)
C6 C41 C46 C45 -177.5(2)
C42 C43 C47 C48 -42.0(4)
C44 C43 C47 C48 138.9(3)
C42 C43 C47 C52 135.3(3)
C44 C43 C47 C52 -43.7(4)
C52 C47 C48 C49 1.8(4)
C43 C47 C48 C49 179.1(2)
C47 C48 C49 C50 -2.3(4)
C47 C48 C49 C53 175.7(3)
C47 C48 C49 C91 -173.8(5)
C48 C49 C50 C51 0.5(5)
C53 C49 C50 C51 -177.4(3)
C91 C49 C50 C51 171.9(5)
C49 C50 C51 C52 1.7(5)
C49 C50 C51 C57 -169.7(3)
C49 C50 C51 C95 167.1(4)
C50 C51 C52 C47 -2.3(5)
C57 C51 C52 C47 168.9(3)
C95 C51 C52 C47 -168.8(4)
C48 C47 C52 C51 0.6(4)
C43 C47 C52 C51 -176.8(3)
C50 C49 C53 C55 -11.1(5)
C48 C49 C53 C55 171.0(3)
C91 C49 C53 C55 77(2)
C50 C49 C53 C54 -131.2(3)
C48 C49 C53 C54 50.9(4)
C91 C49 C53 C54 -43(2)
C50 C49 C53 C56 109.4(3)
C48 C49 C53 C56 -68.5(4)
C91 C49 C53 C56 -163(3)
C50 C51 C57 C59 -66.4(5)
C52 C51 C57 C59 122.6(4)
C95 C51 C57 C59 43.9(10)
C50 C51 C57 C60 174.6(4)
C52 C51 C57 C60 3.7(5)
C95 C51 C57 C60 -75.1(11)
C50 C51 C57 C58 53.7(5)
C52 C51 C57 C58 -117.2(4)
C95 C51 C57 C58 164.0(12)
C46 C45 C61 C62 128.0(3)
C44 C45 C61 C62 -52.6(4)
C46 C45 C61 C66 -53.1(4)
C44 C45 C61 C66 126.3(3)
C66 C61 C62 C63 0.7(4)
C45 C61 C62 C63 179.6(2)
C61 C62 C63 C64 -0.8(4)
C61 C62 C63 C67 178.4(3)
C61 C62 C63 C99 164.1(5)
C62 C63 C64 C65 -0.6(4)
C67 C63 C64 C65 -179.7(3)
C99 C63 C64 C65 -168.2(5)
C63 C64 C65 C66 1.9(4)
C63 C64 C65 C71 179.3(3)
C63 C64 C65 C03 -166.6(5)
C64 C65 C66 C61 -2.0(4)
C71 C65 C66 C61 -179.3(3)
C03 C65 C66 C61 167.1(4)
C62 C61 C66 C65 0.8(4)
C45 C61 C66 C65 -178.2(3)
C64 C63 C67 C68 120.1(3)
C62 C63 C67 C68 -59.0(3)
C99 C63 C67 C68 79.1(19)
C64 C63 C67 C70 -119.1(3)
C62 C63 C67 C70 61.8(4)
C99 C63 C67 C70 -160.1(19)
C64 C63 C67 C69 0.5(4)
C62 C63 C67 C69 -178.6(3)
C99 C63 C67 C69 -40.5(18)
C66 C65 C71 C74 117.4(3)
C64 C65 C71 C74 -59.8(4)
C03 C65 C71 C74 -170(2)
C66 C65 C71 C72 -4.9(5)
C64 C65 C71 C72 177.8(3)
C03 C65 C71 C72 68.0(19)
C66 C65 C71 C73 -123.9(3)
C64 C65 C71 C73 58.9(4)
C03 C65 C71 C73 -50.9(19)
C16 C15 C75 C77 -174.3(12)
C14 C15 C75 C77 3.9(13)
C19 C15 C75 C77 27(3)
C16 C15 C75 C78 -53.2(13)
C14 C15 C75 C78 125.0(12)
C19 C15 C75 C78 148(4)
C16 C15 C75 C76 66.2(12)
C14 C15 C75 C76 -115.6(12)
C19 C15 C75 C76 -93(4)
C16 C17 C79 C82 69.6(9)
C18 C17 C79 C82 -108.0(9)
C23 C17 C79 C82 -93(6)
C16 C17 C79 C80 -50.0(9)
C18 C17 C79 C80 132.4(8)
C23 C17 C79 C80 148(6)
C16 C17 C79 C81 -169.6(8)
C18 C17 C79 C81 12.8(10)
C23 C17 C79 C81 28(6)
C30 C29 C83 C85 136.6(5)
C28 C29 C83 C85 -40.2(7)
C33 C29 C83 C85 166(4)
C30 C29 C83 C84 -104.0(7)
C28 C29 C83 C84 79.2(7)
C33 C29 C83 C84 -74(3)
C30 C29 C83 C86 16.0(8)
C28 C29 C83 C86 -160.8(5)
C33 C29 C83 C86 46(3)
C32 C31 C87 C89 0.7(8)
C30 C31 C87 C89 -179.7(6)
C37 C31 C87 C89 -3(4)
C32 C31 C87 C90 -120.5(6)
C30 C31 C87 C90 59.1(7)
C37 C31 C87 C90 -125(4)
C32 C31 C87 C88 120.8(6)
C30 C31 C87 C88 -59.6(7)
C37 C31 C87 C88 117(4)
C50 C49 C91 C92 89.9(9)
C48 C49 C91 C92 -99.0(9)
C53 C49 C91 C92 -8(2)
C50 C49 C91 C94 -32.1(10)
C48 C49 C91 C94 139.0(9)
C53 C49 C91 C94 -130(3)
C50 C49 C91 C93 -152.3(9)
C48 C49 C91 C93 18.8(10)
C53 C49 C91 C93 110(3)
C50 C51 C95 C98 5.2(8)
C52 C51 C95 C98 170.8(6)
C57 C51 C95 C98 -76.9(12)
C50 C51 C95 C97 123.5(6)
C52 C51 C95 C97 -71.0(7)
C57 C51 C95 C97 41.3(10)
C50 C51 C95 C96 -115.7(7)
C52 C51 C95 C96 49.9(8)
C57 C51 C95 C96 162.2(15)
C64 C63 C99 C01 173.6(14)
C62 C63 C99 C01 8.1(15)
C67 C63 C99 C01 -42(2)
C64 C63 C99 C00 -65.0(13)
C62 C63 C99 C00 129.5(12)
C67 C63 C99 C00 79(2)
C64 C63 C99 C02 53.7(14)
C62 C63 C99 C02 -111.9(14)
C67 C63 C99 C02 -162(3)
C66 C65 C03 C04 -178.9(8)
C64 C65 C03 C04 -10.6(10)
C71 C65 C03 C04 67.1(19)
C66 C65 C03 C05 58.7(9)
C64 C65 C03 C05 -133.0(8)
C71 C65 C03 C05 -55.4(19)
C66 C65 C03 C06 -59.2(10)
C64 C65 C03 C06 109.1(9)
C71 C65 C03 C06 -173(2)
